data_7716905
loop_
_publ_author_name
'&#xc1;lvarez-Miguel, Luc&#xed;a'
'Del Carmen-Rodr&#xed;guez, Clara'
'Valle, Mar&#xed;a'
'&#xc1;lvarez, Celedonio M'
'Mart&#xed;n-&#xc1;lvarez, Jos&#xe9; M'
'Garc&#xed;a-Rodr&#xed;guez, Ra&#xfa;l'
'Miguel, Daniel'

_publ_section_title
;
 Synthesis and reactivity of air stable Ni(II) complexes with isocyanides
 and dialkyldithiophosphate ligands: acyclic diaminocarbene formation.
;
_journal_issue 36
_journal_name_full 'Dalton transactions (Cambridge, England : 2003)'
_journal_page_first 15101
_journal_page_last 15112
_journal_paper_doi 10.1039/d4dt01915f
_journal_volume 53
_journal_year 2024
_chemical_formula_moiety 'C27 H37 N2 Ni O2 P S2'
_chemical_formula_sum 'C27 H37 N2 Ni O2 P S2'
_chemical_formula_weight 575.38
_space_group_crystal_system monoclinic
_space_group_IT_number 14
_space_group_name_Hall '-P 2yn'
_space_group_name_H-M_alt 'P 1 21/n 1'
_atom_sites_solution_hydrogens geom
_atom_sites_solution_primary iterative
_audit_creation_date 2022-06-16
_audit_creation_method
;
Olex2 1.3
(compiled 2020.11.12 svn.r5f609507 for OlexSys, GUI svn.r6408)
;
_audit_update_record
;
2023-10-03 deposited with the CCDC.	2024-08-26 downloaded from the CCDC.
;
_cell_angle_alpha 90
_cell_angle_beta 91.863(2)
_cell_angle_gamma 90
_cell_formula_units_Z 4
_cell_length_a 13.8109(4)
_cell_length_b 10.3758(3)
_cell_length_c 21.4053(5)
_cell_measurement_reflns_used 5951
_cell_measurement_temperature 293
_cell_measurement_theta_max 29.7269
_cell_measurement_theta_min 2.1771
_cell_volume 3065.74(14)
_computing_cell_refinement
;
CrysAlisPro, Oxford Diffraction Ltd.,
Version 1.171.34.44 (release 25-10-2010 CrysAlis171 .NET)
(compiled Oct 25 2010,18:11:34)
;
_computing_data_collection
;
CrysAlisPro, Oxford Diffraction Ltd.,
Version 1.171.34.44 (release 25-10-2010 CrysAlis171 .NET)
(compiled Oct 25 2010,18:11:34)
;
_computing_data_reduction
;
CrysAlisPro, Oxford Diffraction Ltd.,
Version 1.171.34.44 (release 25-10-2010 CrysAlis171 .NET)
(compiled Oct 25 2010,18:11:34)
;
_computing_molecular_graphics 'Olex2 1.3 (Dolomanov et al., 2009)'
_computing_publication_material 'Olex2 1.3 (Dolomanov et al., 2009)'
_computing_structure_refinement 'SHELXL 2014/7 (Sheldrick, 2015)'
_computing_structure_solution 'olex2.solve 1.3 (Bourhis et al., 2015)'
_diffrn_ambient_temperature 293
_diffrn_detector_area_resol_mean 10.4757
_diffrn_measured_fraction_theta_full 1.000
_diffrn_measured_fraction_theta_max 0.828
_diffrn_measurement_details
;
#__ type_ start__ end____ width___ exp.time_
  1 omega  -61.00   28.00   1.0000   53.4950
omega____ theta____ kappa____ phi______ frames
    -       11.7464  -57.0000   30.0000 89

#__ type_ start__ end____ width___ exp.time_
  2 omega  -43.00   44.00   1.0000   53.4950
omega____ theta____ kappa____ phi______ frames
    -       11.7464  -77.0000  150.0000 87
;
_diffrn_measurement_device_type 'SuperNova, Dual, Cu at zero, Atlas'
_diffrn_measurement_method '\w scans'
_diffrn_orient_matrix_UB_11 -0.0371248000
_diffrn_orient_matrix_UB_12 0.0459315000
_diffrn_orient_matrix_UB_13 0.0046251000
_diffrn_orient_matrix_UB_21 -0.0011287000
_diffrn_orient_matrix_UB_22 -0.0176562000
_diffrn_orient_matrix_UB_23 0.0319787000
_diffrn_orient_matrix_UB_31 0.0354962000
_diffrn_orient_matrix_UB_32 0.0474614000
_diffrn_orient_matrix_UB_33 0.0074437000
_diffrn_radiation_monochromator mirror
_diffrn_radiation_type MoK\a
_diffrn_radiation_wavelength 0.71073
_diffrn_reflns_av_R_equivalents 0.0248
_diffrn_reflns_av_unetI/netI 0.0396
_diffrn_reflns_Laue_measured_fraction_full 1.000
_diffrn_reflns_Laue_measured_fraction_max 0.828
_diffrn_reflns_limit_h_max 17
_diffrn_reflns_limit_h_min -18
_diffrn_reflns_limit_k_max 13
_diffrn_reflns_limit_k_min -13
_diffrn_reflns_limit_l_max 29
_diffrn_reflns_limit_l_min -21
_diffrn_reflns_number 14802
_diffrn_reflns_point_group_measured_fraction_full 1.000
_diffrn_reflns_point_group_measured_fraction_max 0.828
_diffrn_reflns_theta_full 26.000
_diffrn_reflns_theta_max 29.793
_diffrn_reflns_theta_min 2.181
_diffrn_source 'SuperNova (Mo) X-ray Source'
_exptl_absorpt_coefficient_mu 0.846
_exptl_absorpt_correction_T_max 0.974
_exptl_absorpt_correction_T_min 0.936
_exptl_absorpt_correction_type analytical
_exptl_absorpt_process_details
;
CrysAlisPro, Oxford Diffraction Ltd.,
Version 1.171.34.44 (release 25-10-2010 CrysAlis171 .NET)
(compiled Oct 25 2010,18:11:34)
Analytical numeric absorption correction using a multifaceted crystal
			model based on expressions derived by R.C. Clark & J.S. Reid.
(Clark, R. C. & Reid, J. S. (1995). Acta Cryst. A51, 887-897)
;
_exptl_crystal_density_diffrn 1.247
_exptl_crystal_description prism
_exptl_crystal_F_000 1216
_exptl_crystal_size_max 0.5581
_exptl_crystal_size_mid 0.2318
_exptl_crystal_size_min 0.1449
_refine_diff_density_max 0.269
_refine_diff_density_min -0.240
_refine_diff_density_rms 0.049
_refine_ls_extinction_method none
_refine_ls_goodness_of_fit_ref 1.032
_refine_ls_hydrogen_treatment constr
_refine_ls_matrix_type full
_refine_ls_number_parameters 325
_refine_ls_number_reflns 7266
_refine_ls_number_restraints 0
_refine_ls_restrained_S_all 1.032
_refine_ls_R_factor_all 0.0764
_refine_ls_R_factor_gt 0.0443
_refine_ls_shift/su_max 0.002
_refine_ls_shift/su_mean 0.000
_refine_ls_structure_factor_coef Fsqd
_refine_ls_weighting_details 'w=1/[\s^2^(Fo^2^)+(0.0404P)^2^+1.1091P] where P=(Fo^2^+2Fc^2^)/3'
_refine_ls_weighting_scheme calc
_refine_ls_wR_factor_gt 0.0937
_refine_ls_wR_factor_ref 0.1101
_reflns_Friedel_coverage 0.000
_reflns_number_gt 4955
_reflns_number_total 7266
_reflns_threshold_expression 'I > 2\s(I)'
_cod_data_source_file d4dt01915f2.cif
_cod_data_source_block mv63f
_cod_depositor_comments 'Adding full bibliography for 7716902--7716918.cif.'
_cod_original_cell_volume 3065.74(15)
_cod_database_code 7716905
_shelx_shelxl_version_number 2014/7
_chemical_oxdiff_formula 'C27 H29 N2 O2 P1 S2 Ni1'
_shelx_space_group_comment
;
The symmetry employed for this shelxl refinement is uniquely defined
by the following loop, which should always be used as a source of
symmetry information in preference to the above space-group names.
They are only intended as comments.
;
_reflns_odcompleteness_completeness 99.88
_reflns_odcompleteness_iscentric 1
_reflns_odcompleteness_theta 26.32
_olex2_refinement_description
;
1. Fixed Uiso
 At 1.2 times of:
  All C(H) groups
 At 1.5 times of:
  All C(H,H,H) groups
2.a Ternary CH refined with riding coordinates:
 C17(H17), C18(H18), C27(H27), C28(H28)
2.b Aromatic/amide H refined with riding coordinates:
 C13(H13), C14(H14), C15(H15), C23(H23), C24(H24), C25(H25)
2.c Idealised Me refined as rotating group:
 C20(H20A,H20B,H20C), C31(H31A,H31B,H31C), C32(H32A,H32B,H32C), C33(H33A,H33B,
 H33C), C34(H34A,H34B,H34C), C41(H41A,H41B,H41C), C42(H42A,H42B,H42C), C43(H43A,
 H43B,H43C), C44(H44A,H44B,H44C)
;
_olex2_submission_special_instructions 'No special instructions were received'

loop_
_space_group_symop_operation_xyz
'x, y, z'
'-x+1/2, y+1/2, -z+1/2'
'-x, -y, -z'
'x-1/2, -y-1/2, z-1/2'

loop_
_atom_site_label
_atom_site_type_symbol
_atom_site_fract_x
_atom_site_fract_y
_atom_site_fract_z
_atom_site_U_iso_or_equiv
_atom_site_adp_type
_atom_site_occupancy
_atom_site_site_symmetry_order
_atom_site_calc_flag
_atom_site_refinement_flags_posn
_atom_site_refinement_flags_adp
_atom_site_refinement_flags_occupancy
_atom_site_disorder_assembly
_atom_site_disorder_group
Ni1 Ni 0.49653(2) 0.16313(3) 0.51347(2) 0.04355(11) Uani 1 1 d . . . . .
S1 S 0.58411(5) 0.19052(8) 0.60029(3) 0.0606(2) Uani 1 1 d . . . . .
S2 S 0.37787(5) 0.10017(8) 0.57194(3) 0.0585(2) Uani 1 1 d . . . . .
P1 P 0.46378(5) 0.14465(7) 0.64815(3) 0.05377(19) Uani 1 1 d . . . . .
O1 O 0.47379(16) 0.0496(2) 0.69833(9) 0.0809(6) Uani 1 1 d . . . . .
O2 O 0.42257(15) 0.2717(2) 0.67909(8) 0.0707(6) Uani 1 1 d . . . . .
N1 N 0.35196(16) 0.1630(2) 0.40699(9) 0.0506(5) Uani 1 1 d . . . . .
N2 N 0.66491(15) 0.2616(2) 0.44464(9) 0.0495(5) Uani 1 1 d . . . . .
C1 C 0.41143(18) 0.1558(2) 0.44535(11) 0.0457(6) Uani 1 1 d . . . . .
C2 C 0.59978(18) 0.2206(3) 0.46955(10) 0.0474(6) Uani 1 1 d . . . . .
C11 C 0.2693(2) 0.1792(3) 0.36841(12) 0.0579(7) Uani 1 1 d . . . . .
C12 C 0.1811(2) 0.1447(4) 0.39278(15) 0.0782(9) Uani 1 1 d . . . . .
C13 C 0.0993(3) 0.1716(5) 0.35654(19) 0.1058(14) Uani 1 1 d . . . . .
H13 H 0.0388 0.1491 0.3710 0.127 Uiso 1 1 calc R . . . .
C14 C 0.1053(3) 0.2302(5) 0.3002(2) 0.1139(15) Uani 1 1 d . . . . .
H14 H 0.0489 0.2501 0.2773 0.137 Uiso 1 1 calc R . . . .
C15 C 0.1929(3) 0.2601(4) 0.27699(17) 0.1037(13) Uani 1 1 d . . . . .
H15 H 0.1952 0.2985 0.2378 0.124 Uiso 1 1 calc R . . . .
C16 C 0.2794(2) 0.2349(3) 0.31000(13) 0.0753(9) Uani 1 1 d . . . . .
C17 C 0.1741(3) 0.0778(6) 0.45520(18) 0.1148(17) Uani 1 1 d . . . . .
H17 H 0.2375 0.0855 0.4768 0.138 Uiso 1 1 calc R . . . .
C18 C 0.3769(3) 0.2654(4) 0.28436(15) 0.0972(12) Uani 1 1 d . . . . .
H18 H 0.4269 0.2350 0.3144 0.117 Uiso 1 1 calc R . . . .
C20 C 0.3985(3) 0.3839(4) 0.64351(17) 0.0996(12) Uani 1 1 d . . . . .
H20A H 0.4508 0.4044 0.6168 0.149 Uiso 1 1 calc GR . . . .
H20B H 0.3878 0.4547 0.6713 0.149 Uiso 1 1 calc GR . . . .
H20C H 0.3408 0.3680 0.6185 0.149 Uiso 1 1 calc GR . . . .
C21 C 0.74526(17) 0.3219(2) 0.41868(11) 0.0475(6) Uani 1 1 d . . . . .
C22 C 0.7959(2) 0.4098(3) 0.45654(12) 0.0567(7) Uani 1 1 d . . . . .
C23 C 0.8724(2) 0.4720(3) 0.42936(15) 0.0728(9) Uani 1 1 d . . . . .
H23 H 0.9086 0.5318 0.4526 0.087 Uiso 1 1 calc R . . . .
C24 C 0.8960(2) 0.4471(3) 0.36824(15) 0.0746(9) Uani 1 1 d . . . . .
H24 H 0.9465 0.4920 0.3505 0.089 Uiso 1 1 calc R . . . .
C25 C 0.8458(2) 0.3570(3) 0.33356(14) 0.0644(8) Uani 1 1 d . . . . .
H25 H 0.8639 0.3399 0.2929 0.077 Uiso 1 1 calc R . . . .
C26 C 0.76874(18) 0.2909(3) 0.35786(12) 0.0519(6) Uani 1 1 d . . . . .
C27 C 0.7669(2) 0.4340(3) 0.52346(13) 0.0677(8) Uani 1 1 d . . . . .
H27 H 0.7415 0.3527 0.5395 0.081 Uiso 1 1 calc R . . . .
C28 C 0.7163(2) 0.1860(3) 0.32117(13) 0.0655(8) Uani 1 1 d . . . . .
H28 H 0.6608 0.1583 0.3452 0.079 Uiso 1 1 calc R . . . .
C31 C 0.1014(5) 0.1382(5) 0.4962(2) 0.166(3) Uani 1 1 d . . . . .
H31A H 0.1231 0.2227 0.5084 0.249 Uiso 1 1 calc GR . . . .
H31B H 0.0941 0.0860 0.5328 0.249 Uiso 1 1 calc GR . . . .
H31C H 0.0402 0.1447 0.4738 0.249 Uiso 1 1 calc GR . . . .
C32 C 0.1533(4) -0.0637(6) 0.4473(3) 0.163(3) Uani 1 1 d . . . . .
H32A H 0.0915 -0.0748 0.4262 0.245 Uiso 1 1 calc GR . . . .
H32B H 0.1524 -0.1040 0.4877 0.245 Uiso 1 1 calc GR . . . .
H32C H 0.2028 -0.1025 0.4231 0.245 Uiso 1 1 calc GR . . . .
C33 C 0.3879(5) 0.4104(6) 0.2774(3) 0.208(3) Uani 1 1 d . . . . .
H33A H 0.3312 0.4449 0.2563 0.312 Uiso 1 1 calc GR . . . .
H33B H 0.4438 0.4287 0.2534 0.312 Uiso 1 1 calc GR . . . .
H33C H 0.3956 0.4491 0.3180 0.312 Uiso 1 1 calc GR . . . .
C34 C 0.3923(4) 0.1996(6) 0.2227(2) 0.1425(19) Uani 1 1 d . . . . .
H34A H 0.3875 0.1079 0.2280 0.214 Uiso 1 1 calc GR . . . .
H34B H 0.4554 0.2208 0.2083 0.214 Uiso 1 1 calc GR . . . .
H34C H 0.3439 0.2280 0.1926 0.214 Uiso 1 1 calc GR . . . .
C41 C 0.8514(3) 0.4741(4) 0.56685(16) 0.1092(14) Uani 1 1 d . . . . .
H41A H 0.9015 0.4103 0.5656 0.164 Uiso 1 1 calc GR . . . .
H41B H 0.8294 0.4819 0.6088 0.164 Uiso 1 1 calc GR . . . .
H41C H 0.8763 0.5556 0.5534 0.164 Uiso 1 1 calc GR . . . .
C42 C 0.6857(3) 0.5316(4) 0.52448(16) 0.0987(12) Uani 1 1 d . . . . .
H42A H 0.7078 0.6122 0.5082 0.148 Uiso 1 1 calc GR . . . .
H42B H 0.6660 0.5436 0.5667 0.148 Uiso 1 1 calc GR . . . .
H42C H 0.6317 0.5011 0.4993 0.148 Uiso 1 1 calc GR . . . .
C43 C 0.7818(3) 0.0711(3) 0.31346(18) 0.1021(13) Uani 1 1 d . . . . .
H43A H 0.8382 0.0968 0.2916 0.153 Uiso 1 1 calc GR . . . .
H43B H 0.7478 0.0055 0.2900 0.153 Uiso 1 1 calc GR . . . .
H43C H 0.8010 0.0380 0.3539 0.153 Uiso 1 1 calc GR . . . .
C44 C 0.6784(3) 0.2328(4) 0.25804(17) 0.1056(13) Uani 1 1 d . . . . .
H44A H 0.6343 0.3030 0.2637 0.158 Uiso 1 1 calc GR . . . .
H44B H 0.6453 0.1637 0.2366 0.158 Uiso 1 1 calc GR . . . .
H44C H 0.7316 0.2614 0.2338 0.158 Uiso 1 1 calc GR . . . .

loop_
_atom_site_aniso_label
_atom_site_aniso_U_11
_atom_site_aniso_U_22
_atom_site_aniso_U_33
_atom_site_aniso_U_23
_atom_site_aniso_U_13
_atom_site_aniso_U_12
Ni1 0.03867(18) 0.0591(2) 0.03312(16) -0.00147(14) 0.00491(12) -0.00622(14)
S1 0.0450(4) 0.0969(6) 0.0397(3) -0.0024(3) 0.0006(3) -0.0132(4)
S2 0.0489(4) 0.0848(5) 0.0422(3) 0.0023(3) 0.0065(3) -0.0210(4)
P1 0.0522(4) 0.0745(5) 0.0348(3) 0.0058(3) 0.0045(3) -0.0061(3)
O1 0.0898(16) 0.1007(16) 0.0520(11) 0.0255(11) 0.0010(11) -0.0045(13)
O2 0.0796(14) 0.0894(15) 0.0434(10) -0.0071(10) 0.0084(9) 0.0084(12)
N1 0.0510(13) 0.0611(13) 0.0396(11) -0.0020(10) -0.0007(10) -0.0041(10)
N2 0.0470(12) 0.0596(13) 0.0425(11) -0.0031(10) 0.0129(9) -0.0053(10)
C1 0.0426(14) 0.0574(15) 0.0377(12) -0.0015(11) 0.0081(11) -0.0041(11)
C2 0.0463(14) 0.0617(16) 0.0342(12) -0.0053(11) 0.0029(10) -0.0031(12)
C11 0.0550(17) 0.0711(18) 0.0465(14) -0.0048(13) -0.0128(12) -0.0009(14)
C12 0.0544(19) 0.112(3) 0.067(2) -0.0034(18) -0.0131(15) -0.0135(18)
C13 0.058(2) 0.170(4) 0.087(3) -0.004(3) -0.0188(19) -0.006(2)
C14 0.077(3) 0.168(4) 0.095(3) 0.000(3) -0.037(2) 0.021(3)
C15 0.099(3) 0.146(4) 0.065(2) 0.020(2) -0.025(2) 0.011(3)
C16 0.079(2) 0.095(2) 0.0509(17) 0.0064(17) -0.0143(16) 0.0002(19)
C17 0.053(2) 0.209(5) 0.082(3) 0.034(3) -0.0060(18) -0.045(3)
C18 0.094(3) 0.148(4) 0.0493(18) 0.021(2) -0.0045(17) -0.013(3)
C20 0.136(4) 0.083(2) 0.080(2) -0.004(2) 0.012(2) 0.020(2)
C21 0.0440(14) 0.0503(14) 0.0487(14) 0.0025(12) 0.0115(11) -0.0048(11)
C22 0.0558(17) 0.0588(16) 0.0555(16) -0.0009(13) 0.0039(13) -0.0063(13)
C23 0.068(2) 0.076(2) 0.074(2) -0.0038(17) 0.0022(16) -0.0267(16)
C24 0.0583(19) 0.088(2) 0.078(2) 0.0090(18) 0.0142(16) -0.0248(17)
C25 0.0576(17) 0.080(2) 0.0570(16) 0.0022(15) 0.0206(14) -0.0102(15)
C26 0.0489(15) 0.0577(15) 0.0499(14) -0.0002(13) 0.0141(12) -0.0057(12)
C27 0.079(2) 0.0686(19) 0.0551(17) -0.0062(15) 0.0022(15) -0.0114(16)
C28 0.073(2) 0.0698(19) 0.0547(17) -0.0107(14) 0.0250(15) -0.0198(15)
C31 0.256(7) 0.133(4) 0.114(4) -0.018(3) 0.078(4) -0.066(4)
C32 0.158(5) 0.154(5) 0.182(5) 0.070(4) 0.075(4) 0.072(4)
C33 0.223(7) 0.169(6) 0.238(8) -0.047(5) 0.111(6) -0.088(5)
C34 0.142(4) 0.194(6) 0.093(3) -0.014(3) 0.021(3) 0.026(4)
C41 0.126(3) 0.137(4) 0.064(2) -0.001(2) -0.018(2) -0.042(3)
C42 0.137(4) 0.089(3) 0.071(2) -0.013(2) 0.018(2) 0.018(2)
C43 0.127(3) 0.072(2) 0.108(3) -0.016(2) 0.028(3) -0.003(2)
C44 0.118(3) 0.110(3) 0.087(3) -0.015(2) -0.017(2) -0.026(3)

loop_
_atom_type_symbol
_atom_type_description
_atom_type_scat_dispersion_real
_atom_type_scat_dispersion_imag
_atom_type_scat_source
C C 0.0033 0.0016 'International Tables Vol C Tables 4.2.6.8 and 6.1.1.4'
H H 0.0000 0.0000 'International Tables Vol C Tables 4.2.6.8 and 6.1.1.4'
N N 0.0061 0.0033 'International Tables Vol C Tables 4.2.6.8 and 6.1.1.4'
Ni Ni 0.3393 1.1124 'International Tables Vol C Tables 4.2.6.8 and 6.1.1.4'
O O 0.0106 0.0060 'International Tables Vol C Tables 4.2.6.8 and 6.1.1.4'
P P 0.1023 0.0942 'International Tables Vol C Tables 4.2.6.8 and 6.1.1.4'
S S 0.1246 0.1234 'International Tables Vol C Tables 4.2.6.8 and 6.1.1.4'

loop_
_exptl_crystal_face_index_h
_exptl_crystal_face_index_k
_exptl_crystal_face_index_l
_exptl_crystal_face_perp_dist
_exptl_oxdiff_crystal_face_indexfrac_h
_exptl_oxdiff_crystal_face_indexfrac_k
_exptl_oxdiff_crystal_face_indexfrac_l
_exptl_oxdiff_crystal_face_x
_exptl_oxdiff_crystal_face_y
_exptl_oxdiff_crystal_face_z
15 0 18 0.0725 15.0000 0.0000 18.0000 -0.4735 0.5591 0.6657
-15 0 -18 0.0725 -15.0000 -0.0000 -18.0000 0.4735 -0.5591 -0.6657
12 -1 -24 0.1084 12.0000 -1.0000 -24.0000 -0.6001 -0.7648 0.2033
-12 1 24 0.1234 -12.0000 1.0000 24.0000 0.6001 0.7648 -0.2033
10 11 13 0.1501 10.0000 11.0000 13.0000 0.1954 0.2115 0.9727
-3 2 30 0.1246 -3.0000 2.0000 30.0000 0.3402 0.9290 0.2083
-16 1 -17 0.0885 -16.0000 1.0000 -17.0000 0.5611 -0.5435 -0.6466
-12 -12 2 0.1949 -12.0000 -12.0000 2.0000 -0.0989 0.2887 -0.9811
0 2 -30 0.1349 0.0000 2.0000 -30.0000 -0.0449 -0.9958 -0.1254
3 12 -15 0.2151 3.0000 12.0000 -15.0000 0.3729 -0.6945 0.5656
-18 2 -10 0.0611 -18.0000 2.0000 -10.0000 0.7132 -0.3345 -0.6189

loop_
_geom_angle_atom_site_label_1
_geom_angle_atom_site_label_2
_geom_angle_atom_site_label_3
_geom_angle
_geom_angle_site_symmetry_1
_geom_angle_site_symmetry_3
_geom_angle_publ_flag
S2 Ni1 S1 87.54(3) . . ?
C1 Ni1 S1 172.18(8) . . ?
C1 Ni1 S2 88.29(7) . . ?
C2 Ni1 S1 88.61(8) . . ?
C2 Ni1 S2 175.99(8) . . ?
C2 Ni1 C1 95.40(10) . . ?
P1 S1 Ni1 87.68(3) . . ?
P1 S2 Ni1 87.88(3) . . ?
S1 P1 S2 96.52(4) . . ?
O1 P1 S1 117.91(10) . . ?
O1 P1 S2 118.29(10) . . ?
O1 P1 O2 106.27(12) . . ?
O2 P1 S1 108.97(9) . . ?
O2 P1 S2 108.32(9) . . ?
C20 O2 P1 122.37(19) . . ?
C1 N1 C11 170.1(2) . . ?
C2 N2 C21 174.2(2) . . ?
N1 C1 Ni1 171.2(2) . . ?
N2 C2 Ni1 176.2(2) . . ?
C12 C11 N1 117.2(3) . . ?
C12 C11 C16 124.2(3) . . ?
C16 C11 N1 118.5(3) . . ?
C11 C12 C17 122.2(3) . . ?
C13 C12 C11 116.7(3) . . ?
C13 C12 C17 121.0(3) . . ?
C12 C13 H13 119.4 . . ?
C14 C13 C12 121.3(4) . . ?
C14 C13 H13 119.4 . . ?
C13 C14 H14 119.7 . . ?
C13 C14 C15 120.6(4) . . ?
C15 C14 H14 119.7 . . ?
C14 C15 H15 119.0 . . ?
C14 C15 C16 122.1(4) . . ?
C16 C15 H15 119.0 . . ?
C11 C16 C15 115.1(3) . . ?
C11 C16 C18 122.2(3) . . ?
C15 C16 C18 122.6(3) . . ?
C12 C17 H17 107.3 . . ?
C31 C17 C12 113.0(4) . . ?
C31 C17 H17 107.3 . . ?
C31 C17 C32 110.2(4) . . ?
C32 C17 C12 111.5(4) . . ?
C32 C17 H17 107.3 . . ?
C16 C18 H18 108.2 . . ?
C16 C18 C33 109.7(4) . . ?
C16 C18 C34 112.2(4) . . ?
C33 C18 H18 108.2 . . ?
C34 C18 H18 108.2 . . ?
C34 C18 C33 110.2(4) . . ?
O2 C20 H20A 109.5 . . ?
O2 C20 H20B 109.5 . . ?
O2 C20 H20C 109.5 . . ?
H20A C20 H20B 109.5 . . ?
H20A C20 H20C 109.5 . . ?
H20B C20 H20C 109.5 . . ?
C22 C21 N2 116.7(2) . . ?
C26 C21 N2 118.6(2) . . ?
C26 C21 C22 124.6(2) . . ?
C21 C22 C27 120.8(2) . . ?
C23 C22 C21 115.9(2) . . ?
C23 C22 C27 123.2(3) . . ?
C22 C23 H23 119.4 . . ?
C22 C23 C24 121.2(3) . . ?
C24 C23 H23 119.4 . . ?
C23 C24 H24 119.7 . . ?
C25 C24 C23 120.7(3) . . ?
C25 C24 H24 119.7 . . ?
C24 C25 H25 119.4 . . ?
C24 C25 C26 121.2(3) . . ?
C26 C25 H25 119.4 . . ?
C21 C26 C28 122.1(2) . . ?
C25 C26 C21 116.3(2) . . ?
C25 C26 C28 121.5(2) . . ?
C22 C27 H27 107.3 . . ?
C22 C27 C41 113.5(3) . . ?
C41 C27 H27 107.3 . . ?
C42 C27 C22 110.0(3) . . ?
C42 C27 H27 107.3 . . ?
C42 C27 C41 111.2(3) . . ?
C26 C28 H28 107.9 . . ?
C26 C28 C44 112.2(3) . . ?
C43 C28 C26 110.3(3) . . ?
C43 C28 H28 107.9 . . ?
C43 C28 C44 110.3(3) . . ?
C44 C28 H28 107.9 . . ?
C17 C31 H31A 109.5 . . ?
C17 C31 H31B 109.5 . . ?
C17 C31 H31C 109.5 . . ?
H31A C31 H31B 109.5 . . ?
H31A C31 H31C 109.5 . . ?
H31B C31 H31C 109.5 . . ?
C17 C32 H32A 109.5 . . ?
C17 C32 H32B 109.5 . . ?
C17 C32 H32C 109.5 . . ?
H32A C32 H32B 109.5 . . ?
H32A C32 H32C 109.5 . . ?
H32B C32 H32C 109.5 . . ?
C18 C33 H33A 109.5 . . ?
C18 C33 H33B 109.5 . . ?
C18 C33 H33C 109.5 . . ?
H33A C33 H33B 109.5 . . ?
H33A C33 H33C 109.5 . . ?
H33B C33 H33C 109.5 . . ?
C18 C34 H34A 109.5 . . ?
C18 C34 H34B 109.5 . . ?
C18 C34 H34C 109.5 . . ?
H34A C34 H34B 109.5 . . ?
H34A C34 H34C 109.5 . . ?
H34B C34 H34C 109.5 . . ?
C27 C41 H41A 109.5 . . ?
C27 C41 H41B 109.5 . . ?
C27 C41 H41C 109.5 . . ?
H41A C41 H41B 109.5 . . ?
H41A C41 H41C 109.5 . . ?
H41B C41 H41C 109.5 . . ?
C27 C42 H42A 109.5 . . ?
C27 C42 H42B 109.5 . . ?
C27 C42 H42C 109.5 . . ?
H42A C42 H42B 109.5 . . ?
H42A C42 H42C 109.5 . . ?
H42B C42 H42C 109.5 . . ?
C28 C43 H43A 109.5 . . ?
C28 C43 H43B 109.5 . . ?
C28 C43 H43C 109.5 . . ?
H43A C43 H43B 109.5 . . ?
H43A C43 H43C 109.5 . . ?
H43B C43 H43C 109.5 . . ?
C28 C44 H44A 109.5 . . ?
C28 C44 H44B 109.5 . . ?
C28 C44 H44C 109.5 . . ?
H44A C44 H44B 109.5 . . ?
H44A C44 H44C 109.5 . . ?
H44B C44 H44C 109.5 . . ?

loop_
_geom_bond_atom_site_label_1
_geom_bond_atom_site_label_2
_geom_bond_distance
_geom_bond_site_symmetry_2
_geom_bond_publ_flag
Ni1 S1 2.2026(7) . ?
Ni1 S2 2.1936(7) . ?
Ni1 C1 1.844(3) . ?
Ni1 C2 1.833(2) . ?
S1 P1 2.0369(9) . ?
S2 P1 2.0387(10) . ?
P1 O1 1.461(2) . ?
P1 O2 1.589(2) . ?
O2 C20 1.424(4) . ?
N1 C1 1.145(3) . ?
N1 C11 1.398(3) . ?
N2 C2 1.143(3) . ?
N2 C21 1.404(3) . ?
C11 C12 1.387(4) . ?
C11 C16 1.389(4) . ?
C12 C13 1.378(5) . ?
C12 C17 1.511(5) . ?
C13 H13 0.9300 . ?
C13 C14 1.355(6) . ?
C14 H14 0.9300 . ?
C14 C15 1.359(6) . ?
C15 H15 0.9300 . ?
C15 C16 1.393(5) . ?
C16 C18 1.505(5) . ?
C17 H17 0.9800 . ?
C17 C31 1.493(6) . ?
C17 C32 1.504(7) . ?
C18 H18 0.9800 . ?
C18 C33 1.519(7) . ?
C18 C34 1.507(5) . ?
C20 H20A 0.9600 . ?
C20 H20B 0.9600 . ?
C20 H20C 0.9600 . ?
C21 C22 1.394(4) . ?
C21 C26 1.389(3) . ?
C22 C23 1.382(4) . ?
C22 C27 1.521(4) . ?
C23 H23 0.9300 . ?
C23 C24 1.383(4) . ?
C24 H24 0.9300 . ?
C24 C25 1.368(4) . ?
C25 H25 0.9300 . ?
C25 C26 1.382(3) . ?
C26 C28 1.513(4) . ?
C27 H27 0.9800 . ?
C27 C41 1.526(5) . ?
C27 C42 1.512(5) . ?
C28 H28 0.9800 . ?
C28 C43 1.508(5) . ?
C28 C44 1.513(5) . ?
C31 H31A 0.9600 . ?
C31 H31B 0.9600 . ?
C31 H31C 0.9600 . ?
C32 H32A 0.9600 . ?
C32 H32B 0.9600 . ?
C32 H32C 0.9600 . ?
C33 H33A 0.9600 . ?
C33 H33B 0.9600 . ?
C33 H33C 0.9600 . ?
C34 H34A 0.9600 . ?
C34 H34B 0.9600 . ?
C34 H34C 0.9600 . ?
C41 H41A 0.9600 . ?
C41 H41B 0.9600 . ?
C41 H41C 0.9600 . ?
C42 H42A 0.9600 . ?
C42 H42B 0.9600 . ?
C42 H42C 0.9600 . ?
C43 H43A 0.9600 . ?
C43 H43B 0.9600 . ?
C43 H43C 0.9600 . ?
C44 H44A 0.9600 . ?
C44 H44B 0.9600 . ?
C44 H44C 0.9600 . ?

loop_
_geom_torsion_atom_site_label_1
_geom_torsion_atom_site_label_2
_geom_torsion_atom_site_label_3
_geom_torsion_atom_site_label_4
_geom_torsion
_geom_torsion_site_symmetry_1
_geom_torsion_site_symmetry_2
_geom_torsion_site_symmetry_3
_geom_torsion_site_symmetry_4
_geom_torsion_publ_flag
S1 P1 O2 C20 55.3(3) . . . . ?
S2 P1 O2 C20 -48.6(3) . . . . ?
O1 P1 O2 C20 -176.6(3) . . . . ?
N1 C11 C12 C13 174.4(3) . . . . ?
N1 C11 C12 C17 -7.1(5) . . . . ?
N1 C11 C16 C15 -173.6(3) . . . . ?
N1 C11 C16 C18 6.5(5) . . . . ?
N2 C21 C22 C23 -177.5(3) . . . . ?
N2 C21 C22 C27 2.3(4) . . . . ?
N2 C21 C26 C25 177.3(2) . . . . ?
N2 C21 C26 C28 -5.7(4) . . . . ?
C11 C12 C13 C14 -0.7(6) . . . . ?
C11 C12 C17 C31 131.9(4) . . . . ?
C11 C12 C17 C32 -103.3(4) . . . . ?
C11 C16 C18 C33 -114.8(4) . . . . ?
C11 C16 C18 C34 122.4(4) . . . . ?
C12 C11 C16 C15 2.6(5) . . . . ?
C12 C11 C16 C18 -177.3(3) . . . . ?
C12 C13 C14 C15 2.3(8) . . . . ?
C13 C12 C17 C31 -49.7(6) . . . . ?
C13 C12 C17 C32 75.2(6) . . . . ?
C13 C14 C15 C16 -1.4(8) . . . . ?
C14 C15 C16 C11 -0.9(6) . . . . ?
C14 C15 C16 C18 178.9(4) . . . . ?
C15 C16 C18 C33 65.4(5) . . . . ?
C15 C16 C18 C34 -57.5(6) . . . . ?
C16 C11 C12 C13 -1.8(5) . . . . ?
C16 C11 C12 C17 176.7(4) . . . . ?
C17 C12 C13 C14 -179.2(5) . . . . ?
C21 C22 C23 C24 -0.1(5) . . . . ?
C21 C22 C27 C41 151.0(3) . . . . ?
C21 C22 C27 C42 -83.8(4) . . . . ?
C21 C26 C28 C43 -109.1(3) . . . . ?
C21 C26 C28 C44 127.5(3) . . . . ?
C22 C21 C26 C25 -2.6(4) . . . . ?
C22 C21 C26 C28 174.4(3) . . . . ?
C22 C23 C24 C25 -1.9(5) . . . . ?
C23 C22 C27 C41 -29.3(4) . . . . ?
C23 C22 C27 C42 96.0(4) . . . . ?
C23 C24 C25 C26 1.7(5) . . . . ?
C24 C25 C26 C21 0.5(4) . . . . ?
C24 C25 C26 C28 -176.6(3) . . . . ?
C25 C26 C28 C43 67.8(4) . . . . ?
C25 C26 C28 C44 -55.7(4) . . . . ?
C26 C21 C22 C23 2.4(4) . . . . ?
C26 C21 C22 C27 -177.8(3) . . . . ?
C27 C22 C23 C24 -179.9(3) . . . . ?
